data_7027188
loop_
_publ_author_name
'Walsdorff, Christian'
'Park, Sunyoung'
'Kim, Jeongho'
'Heo, Jungseok'
'Park, Ki-Min'
'Oh, Jinho'
'Kim, Kimoon'

_publ_section_title
;
 Co-ordination chemistry of CuI with
 1,3,5-tris[bis(pyridin-2-ylmethyl)aminomethyl]-2,4,6-triethylbenzene, a
 conformationally constrained trinucleating ligand
;
_journal_issue 6
_journal_name_full 'Journal of the Chemical Society, Dalton Transactions'
_journal_page_first 923
_journal_paper_doi 10.1039/a809179j
_journal_year 1999
_chemical_formula_sum 'C51 H57 N9'
_chemical_formula_weight 796.06
_chemical_name_common L
_chemical_name_systematic
; 
 1,3,5-tris(bis(pyrid-2-ylmethyl)amino)methyl-2,4,6-
 triethyl-benzene 
;
_space_group_IT_number 2
_symmetry_cell_setting triclinic
_symmetry_space_group_name_Hall '-P 1'
_symmetry_space_group_name_H-M 'P -1'
_atom_sites_solution_hydrogens geom
_atom_sites_solution_primary direct
_atom_sites_solution_secondary difmap
_audit_creation_method SHELXL
_cell_angle_alpha 85.288(2)
_cell_angle_beta 81.2730(10)
_cell_angle_gamma 67.5570(10)
_cell_formula_units_Z 2
_cell_length_a 12.0751(3)
_cell_length_b 12.4215(3)
_cell_length_c 16.77080(10)
_cell_measurement_reflns_used 9106
_cell_measurement_temperature 293(2)
_cell_measurement_theta_max 24.41
_cell_measurement_theta_min 1.77
_cell_volume 2297.22(8)
_computing_structure_refinement 'SHELXL-93 (Sheldrick, 1993)'
_computing_structure_solution 'SHELXS-86 (Sheldrick, 1990)'
_diffrn_ambient_temperature 293(2)
_diffrn_radiation_monochromator graphite
_diffrn_radiation_source 'fine-focus sealed tube'
_diffrn_radiation_type MoK\a
_diffrn_radiation_wavelength 0.71073
_diffrn_reflns_av_R_equivalents 0.0517
_diffrn_reflns_av_sigmaI/netI 0.1204
_diffrn_reflns_limit_h_max 13
_diffrn_reflns_limit_h_min -13
_diffrn_reflns_limit_k_max 14
_diffrn_reflns_limit_k_min -9
_diffrn_reflns_limit_l_max 19
_diffrn_reflns_limit_l_min -15
_diffrn_reflns_number 9106
_diffrn_reflns_theta_max 24.41
_diffrn_reflns_theta_min 1.77
_exptl_absorpt_coefficient_mu 0.070
_exptl_absorpt_correction_type 'Semi-empirical from psi-scans (SADABS)'
_exptl_crystal_colour reddish
_exptl_crystal_density_diffrn 1.151
_exptl_crystal_description plate
_exptl_crystal_F_000 852
_exptl_crystal_size_max 0.40
_exptl_crystal_size_mid 0.40
_exptl_crystal_size_min 0.30
_refine_diff_density_max 0.294
_refine_diff_density_min -0.308
_refine_diff_density_rms 0.064
_refine_ls_extinction_method none
_refine_ls_goodness_of_fit_all 0.902
_refine_ls_goodness_of_fit_obs 1.022
_refine_ls_matrix_type full
_refine_ls_number_parameters 541
_refine_ls_number_reflns 6738
_refine_ls_number_restraints 0
_refine_ls_restrained_S_all 0.902
_refine_ls_restrained_S_obs 1.022
_refine_ls_R_factor_all 0.1510
_refine_ls_R_factor_obs 0.0748
_refine_ls_shift/esd_max -0.058
_refine_ls_shift/esd_mean 0.002
_refine_ls_structure_factor_coef Fsqd
_refine_ls_weighting_details 'w=1/[\s^2^(Fo^2^)+(0.1631P)^2^+0.0000P] where P=(Fo^2^+2Fc^2^)/3'
_refine_ls_weighting_scheme calc
_refine_ls_wR_factor_all 0.2783
_refine_ls_wR_factor_obs 0.2058
_reflns_number_observed 3069
_reflns_number_total 6738
_reflns_observed_criterion >2sigma(I)
_cod_data_source_file 809179jsup1.cif
_cod_data_source_block 1
_cod_depositor_comments
;
The following automatic conversions were performed:

'_symmetry_cell_setting' value 'Triclinic' changed to 'triclinic'
according to /home/saulius/struct/CIF-dictionaries/cif_core.dic
dictionary named 'cif_core.dic' version 2.4.2 from 2011-04-26.

Automatic conversion script
Id: cif_fix_values 1891 2012-01-12 08:04:46Z andrius 

The following automatic conversions were performed:

'_refine_ls_weighting_scheme' value 'calc
w=1/[\s^2^(Fo^2^)+(0.1631P)^2^+0.0000P] where P=(Fo^2^+2Fc^2^)/3' was
changed to 'calc'. New tag '_refine_ls_weighting_details' was
created. The value of the new tag was set to
'w=1/[\s^2^(Fo^2^)+(0.1631P)^2^+0.0000P] where P=(Fo^2^+2Fc^2^)/3'.

Automatic conversion script
Id: cif_fix_values 3143 2015-03-26 13:38:13Z robertas 
;
_cod_database_code 7027188

loop_
_symmetry_equiv_pos_as_xyz
'x, y, z'
'-x, -y, -z'

loop_
_atom_site_aniso_label
_atom_site_aniso_U_11
_atom_site_aniso_U_22
_atom_site_aniso_U_33
_atom_site_aniso_U_23
_atom_site_aniso_U_13
_atom_site_aniso_U_12
N7 0.071(3) 0.077(3) 0.112(4) -0.026(3) -0.022(3) -0.015(3)
C1 0.052(3) 0.045(2) 0.049(2) -0.001(2) 0.000(2) -0.016(2)
N1 0.071(3) 0.059(2) 0.046(2) -0.008(2) -0.008(2) -0.016(2)
N2 0.051(2) 0.069(2) 0.051(2) 0.000(2) -0.002(2) -0.021(2)
C2 0.060(3) 0.049(2) 0.038(2) 0.003(2) -0.004(2) -0.020(2)
C3 0.056(3) 0.049(2) 0.043(2) 0.001(2) -0.005(2) -0.018(2)
N3 0.076(3) 0.050(2) 0.051(2) 0.008(2) -0.018(2) -0.026(2)
C4 0.056(3) 0.044(2) 0.045(2) -0.001(2) -0.005(2) -0.019(2)
N4 0.082(4) 0.103(4) 0.112(4) -0.044(3) -0.015(3) -0.011(3)
C5 0.055(3) 0.053(2) 0.040(2) 0.000(2) -0.005(2) -0.024(2)
C22 0.246(11) 0.077(5) 0.164(7) 0.034(5) -0.100(7) -0.081(6)
C6 0.053(3) 0.049(2) 0.045(2) 0.004(2) -0.008(2) -0.017(2)
N6 0.127(4) 0.136(5) 0.086(4) -0.032(3) 0.042(3) -0.064(4)
C7 0.064(3) 0.056(3) 0.057(3) -0.003(2) -0.005(2) -0.011(2)
N8 0.114(4) 0.102(4) 0.114(4) 0.022(3) -0.023(3) -0.046(3)
C8 0.067(3) 0.090(4) 0.088(4) -0.006(3) 0.016(3) -0.015(3)
C9 0.070(3) 0.057(3) 0.048(3) 0.004(2) -0.008(2) -0.006(2)
N9 0.111(4) 0.122(4) 0.106(4) 0.003(3) -0.011(3) -0.050(3)
C10 0.117(5) 0.055(3) 0.082(4) 0.013(3) -0.010(3) -0.019(3)
C11 0.063(3) 0.067(3) 0.049(3) -0.004(2) -0.012(2) -0.021(2)
C12 0.098(4) 0.110(4) 0.084(4) -0.015(3) -0.024(3) -0.055(4)
C13 0.074(3) 0.057(3) 0.041(2) -0.003(2) -0.003(2) -0.015(2)
C14 0.075(3) 0.077(3) 0.055(3) -0.006(2) -0.016(2) -0.017(3)
C15 0.072(3) 0.091(4) 0.046(3) -0.018(3) -0.012(2) -0.018(3)
C16 0.145(6) 0.118(5) 0.063(4) -0.001(3) 0.019(4) -0.061(5)
C17 0.155(8) 0.223(10) 0.079(5) -0.029(6) 0.038(5) -0.107(8)
C18 0.098(7) 0.264(15) 0.121(7) -0.103(9) 0.014(5) -0.058(8)
C19 0.109(7) 0.146(8) 0.146(8) -0.081(6) -0.022(6) -0.011(5)
C20 0.091(4) 0.080(4) 0.057(3) -0.004(3) -0.003(3) -0.033(3)
C21 0.136(6) 0.086(5) 0.067(3) 0.014(3) -0.037(4) -0.056(4)
N5 0.144(6) 0.172(6) 0.103(4) -0.006(4) -0.014(4) -0.098(5)
C25 0.277(14) 0.257(13) 0.123(7) 0.021(8) -0.039(8) -0.227(13)
C24 0.379(23) 0.087(6) 0.164(9) 0.043(6) -0.139(13) -0.097(11)
C23 0.303(19) 0.196(13) 0.264(14) 0.083(10) -0.185(15) -0.130(14)
C26 0.059(3) 0.057(3) 0.049(2) -0.006(2) -0.006(2) -0.019(2)
C27 0.077(3) 0.093(4) 0.049(3) 0.015(3) -0.012(2) -0.031(3)
C28 0.063(3) 0.086(3) 0.053(3) 0.001(3) -0.003(2) -0.023(3)
C29 0.149(6) 0.188(7) 0.076(4) -0.003(4) -0.013(4) -0.106(6)
C30 0.166(8) 0.209(9) 0.103(6) -0.021(6) -0.018(6) -0.110(7)
C31 0.115(6) 0.145(6) 0.138(7) -0.036(6) -0.010(5) -0.064(5)
C32 0.137(7) 0.159(7) 0.159(8) -0.047(6) 0.038(6) -0.098(6)
C33 0.060(3) 0.103(4) 0.058(3) -0.015(3) 0.006(2) -0.021(3)
C34 0.052(3) 0.070(3) 0.071(3) -0.020(3) -0.002(2) -0.009(2)
C35 0.073(3) 0.076(3) 0.078(3) -0.013(3) -0.012(3) -0.027(3)
C36 0.080(4) 0.092(4) 0.084(4) -0.008(3) -0.018(3) -0.016(3)
C37 0.076(4) 0.066(4) 0.132(5) -0.006(3) -0.023(4) -0.016(3)
C38 0.080(4) 0.071(4) 0.156(6) -0.023(4) -0.022(4) -0.026(3)
C39 0.065(3) 0.050(3) 0.051(2) 0.004(2) -0.010(2) -0.015(2)
C40 0.097(4) 0.051(3) 0.063(3) 0.009(2) -0.024(3) -0.020(3)
C41 0.066(3) 0.060(3) 0.067(3) 0.021(2) -0.025(3) -0.033(2)
C42 0.049(3) 0.075(3) 0.046(3) -0.013(2) -0.010(2) -0.022(2)
C43 0.094(5) 0.092(4) 0.077(4) 0.001(3) -0.003(3) -0.031(3)
C44 0.127(6) 0.088(4) 0.075(4) 0.005(3) -0.036(4) -0.050(4)
C45 0.083(4) 0.124(5) 0.099(5) 0.011(4) -0.039(4) -0.054(4)
C46 0.081(3) 0.065(3) 0.057(3) -0.003(2) -0.016(3) -0.029(3)
C47 0.065(3) 0.066(3) 0.047(3) -0.003(2) -0.006(2) -0.015(2)
C48 0.054(3) 0.070(3) 0.056(3) -0.027(2) -0.004(2) -0.026(2)
C49 0.099(5) 0.106(5) 0.100(5) -0.029(4) -0.025(4) -0.036(4)
C50 0.091(5) 0.133(6) 0.108(5) -0.003(4) -0.027(4) -0.062(4)
C51 0.087(4) 0.128(5) 0.090(4) -0.018(4) 0.010(3) -0.048(4)

loop_
_atom_site_label
_atom_site_type_symbol
_atom_site_fract_x
_atom_site_fract_y
_atom_site_fract_z
_atom_site_U_iso_or_equiv
_atom_site_thermal_displace_type
_atom_site_occupancy
_atom_site_calc_flag
_atom_site_refinement_flags
N7 N 0.6229(4) 0.6000(4) 0.1854(3) 0.0877(13) Uani 1 d .
C1 C 0.1248(4) 1.1402(3) 0.3322(2) 0.0502(10) Uani 1 d .
N1 N 0.2565(3) 1.1357(3) 0.4821(2) 0.0608(10) Uani 1 d .
N2 N 0.5170(3) 0.8919(3) 0.1688(2) 0.0580(10) Uani 1 d .
C2 C 0.2180(4) 1.0478(3) 0.3661(2) 0.0494(10) Uani 1 d .
C3 C 0.3068(4) 0.9624(3) 0.3168(2) 0.0504(10) Uani 1 d .
N3 N 0.0976(3) 1.3236(3) 0.1641(2) 0.0579(10) Uani 1 d .
C4 C 0.3030(4) 0.9663(3) 0.2331(2) 0.0488(10) Uani 1 d .
N4 N 0.0667(5) 1.2839(5) 0.6141(3) 0.104(2) Uani 1 d .
C5 C 0.2100(4) 1.0571(3) 0.1986(2) 0.0486(10) Uani 1 d .
C22 C 0.2914(10) 1.3485(7) 0.4503(5) 0.150(3) Uani 1 d .
H22 H 0.2113(10) 1.3484(7) 0.4637(5) 0.180 Uiso 1 calc R
C6 C 0.1238(4) 1.1454(3) 0.2479(2) 0.0494(10) Uani 1 d .
N6 N 0.6644(5) 1.0773(5) 0.0861(3) 0.117(2) Uani 1 d .
C7 C 0.0275(4) 1.2307(4) 0.3874(3) 0.0623(12) Uani 1 d .
H7A H 0.0600(4) 1.2349(4) 0.4353(3) 0.075 Uiso 1 calc R
H7B H 0.0061(4) 1.3057(4) 0.3604(3) 0.075 Uiso 1 calc R
N8 N -0.1382(5) 1.3939(4) 0.0422(3) 0.109(2) Uani 1 d .
C8 C -0.0859(4) 1.2036(5) 0.4113(3) 0.089(2) Uani 1 d .
H8A H -0.1436(4) 1.2632(5) 0.4458(3) 0.106 Uiso 1 calc R
H8B H -0.0656(4) 1.1296(5) 0.4395(3) 0.106 Uiso 1 calc R
H8C H -0.1201(4) 1.2011(5) 0.3638(3) 0.106 Uiso 1 calc R
C9 C 0.4095(4) 0.8643(4) 0.3521(3) 0.0642(13) Uani 1 d .
H9A H 0.4283(4) 0.8928(4) 0.3977(3) 0.077 Uiso 1 calc R
H9B H 0.4799(4) 0.8426(4) 0.3124(3) 0.077 Uiso 1 calc R
N9 N 0.3230(5) 1.3451(5) 0.1051(3) 0.112(2) Uani 1 d .
C10 C 0.3812(5) 0.7560(4) 0.3788(3) 0.090(2) Uani 1 d .
H10A H 0.4495(5) 0.6981(4) 0.4003(3) 0.108 Uiso 1 calc R
H10B H 0.3642(5) 0.7255(4) 0.3333(3) 0.108 Uiso 1 calc R
H10C H 0.3121(5) 0.7763(4) 0.4196(3) 0.108 Uiso 1 calc R
C11 C 0.1980(4) 1.0607(4) 0.1093(2) 0.0600(12) Uani 1 d .
H11A H 0.1674(4) 1.1404(4) 0.0904(2) 0.072 Uiso 1 calc R
H11B H 0.2764(4) 1.0225(4) 0.0797(2) 0.072 Uiso 1 calc R
C12 C 0.1144(5) 1.0022(5) 0.0930(3) 0.090(2) Uani 1 d .
H12A H 0.1093(5) 1.0064(5) 0.0362(3) 0.108 Uiso 1 calc R
H12B H 0.0354(5) 1.0411(5) 0.1217(3) 0.108 Uiso 1 calc R
H12C H 0.1455(5) 0.9220(5) 0.1108(3) 0.108 Uiso 1 calc R
C13 C 0.2206(4) 1.0448(4) 0.4567(2) 0.0604(12) Uani 1 d .
H13A H 0.1419(4) 1.0542(4) 0.4842(2) 0.072 Uiso 1 calc R
H13B H 0.2762(4) 0.9699(4) 0.4725(2) 0.072 Uiso 1 calc R
C14 C 0.2553(4) 1.1295(4) 0.5700(3) 0.0713(14) Uani 1 d .
H14A H 0.2953(4) 1.1774(4) 0.5842(3) 0.086 Uiso 1 calc R
H14B H 0.2999(4) 1.0507(4) 0.5863(3) 0.086 Uiso 1 calc R
C15 C 0.1295(5) 1.1688(5) 0.6150(3) 0.0716(14) Uani 1 d .
C16 C 0.0823(7) 1.0906(6) 0.6527(3) 0.109(2) Uani 1 d .
H16 H 0.1295(7) 1.0085(6) 0.6523(3) 0.131 Uiso 1 calc R
C17 C -0.0353(9) 1.1330(11) 0.6915(4) 0.146(3) Uani 1 d .
H17 H -0.0720(9) 1.0802(11) 0.7164(4) 0.175 Uiso 1 calc R
C18 C -0.0963(9) 1.2465(14) 0.6940(6) 0.161(5) Uani 1 d .
H18 H -0.1762(9) 1.2765(14) 0.7232(6) 0.193 Uiso 1 calc R
C19 C -0.0470(8) 1.3202(8) 0.6560(6) 0.139(3) Uani 1 d .
H19 H -0.0939(8) 1.4024(8) 0.6583(6) 0.167 Uiso 1 calc R
C20 C 0.3729(5) 1.1346(4) 0.4394(3) 0.0766(14) Uani 1 d .
H20A H 0.3800(5) 1.1133(4) 0.3846(3) 0.092 Uiso 1 calc R
H20B H 0.4369(5) 1.0755(4) 0.4641(3) 0.092 Uiso 1 calc R
C21 C 0.3899(7) 1.2466(6) 0.4390(3) 0.090(2) Uani 1 d .
N5 N 0.5063(6) 1.2366(6) 0.4282(3) 0.128(2) Uani 1 d .
C25 C 0.5206(13) 1.3438(14) 0.4238(5) 0.181(5) Uani 1 d .
H25 H 0.6003(13) 1.3456(14) 0.4155(5) 0.218 Uiso 1 calc R
C24 C 0.4257(18) 1.4421(10) 0.4310(7) 0.198(8) Uani 1 d .
H24 H 0.4423(18) 1.5121(10) 0.4281(7) 0.237 Uiso 1 calc R
C23 C 0.3121(15) 1.4560(14) 0.4415(9) 0.232(8) Uani 1 d .
H23 H 0.2477(15) 1.5313(14) 0.4432(9) 0.279 Uiso 1 calc R
C26 C 0.4019(4) 0.8742(4) 0.1803(2) 0.0560(11) Uani 1 d .
H26A H 0.4141(4) 0.7985(4) 0.2047(2) 0.067 Uiso 1 calc R
H26B H 0.3761(4) 0.8762(4) 0.1286(2) 0.067 Uiso 1 calc R
C27 C 0.5093(5) 0.9990(4) 0.1233(3) 0.0741(14) Uani 1 d .
H27A H 0.4280(5) 1.0550(4) 0.1330(3) 0.089 Uiso 1 calc R
H27B H 0.5272(5) 0.9831(4) 0.0668(3) 0.089 Uiso 1 calc R
C28 C 0.5945(4) 1.0504(4) 0.1455(3) 0.0697(13) Uani 1 d .
C29 C 0.5923(7) 1.0753(7) 0.2221(4) 0.125(2) Uani 1 d .
H29 H 0.5400(7) 1.0539(7) 0.2638(4) 0.150 Uiso 1 calc R
C30 C 0.6631(8) 1.1311(8) 0.2428(5) 0.147(3) Uani 1 d .
H30 H 0.6593(8) 1.1509(8) 0.2975(5) 0.176 Uiso 1 calc R
C31 C 0.7366(7) 1.1559(7) 0.1835(6) 0.127(3) Uani 1 d .
H31 H 0.7892(7) 1.1926(7) 0.1950(6) 0.152 Uiso 1 calc R
C32 C 0.7371(7) 1.1303(7) 0.1091(6) 0.143(3) Uani 1 d .
H32 H 0.7913(7) 1.1494(7) 0.0676(6) 0.171 Uiso 1 calc R
C33 C 0.6174(4) 0.7887(4) 0.1320(3) 0.0771(15) Uani 1 d .
H33A H 0.6850(4) 0.8100(4) 0.1113(3) 0.093 Uiso 1 calc R
H33B H 0.5917(4) 0.7644(4) 0.0876(3) 0.093 Uiso 1 calc R
C34 C 0.6562(4) 0.6892(5) 0.1915(3) 0.0680(13) Uani 1 d .
C35 C 0.7243(4) 0.6907(5) 0.2506(3) 0.0753(14) Uani 1 d .
H35 H 0.7487(4) 0.7552(5) 0.2532(3) 0.090 Uiso 1 calc R
C36 C 0.7567(5) 0.5990(5) 0.3057(3) 0.089(2) Uani 1 d .
H36 H 0.8034(5) 0.5993(5) 0.3471(3) 0.107 Uiso 1 calc R
C37 C 0.7221(5) 0.5086(5) 0.3008(4) 0.093(2) Uani 1 d .
H37 H 0.7438(5) 0.4435(5) 0.3382(4) 0.112 Uiso 1 calc R
C38 C 0.6558(5) 0.5126(5) 0.2414(5) 0.101(2) Uani 1 d .
H38 H 0.6303(5) 0.4488(5) 0.2389(5) 0.121 Uiso 1 calc R
C39 C 0.0339(4) 1.2512(3) 0.2079(2) 0.0575(11) Uani 1 d .
H39A H -0.0039(4) 1.2256(3) 0.1709(2) 0.069 Uiso 1 calc R
H39B H -0.0281(4) 1.2965(3) 0.2483(2) 0.069 Uiso 1 calc R
C40 C 0.0174(5) 1.4157(4) 0.1149(3) 0.0720(14) Uani 1 d .
H40A H 0.0566(5) 1.4682(4) 0.0938(3) 0.086 Uiso 1 calc R
H40B H -0.0553(5) 1.4593(4) 0.1487(3) 0.086 Uiso 1 calc R
C41 C -0.0153(5) 1.3686(4) 0.0460(3) 0.0610(12) Uani 1 d .
C42 C 0.0695(4) 1.3090(4) -0.0095(3) 0.0562(11) Uani 1 d .
H42 H 0.1529(4) 1.2933(4) -0.0060(3) 0.067 Uiso 1 calc R
C43 C 0.0388(6) 1.2706(5) -0.0706(3) 0.090(2) Uani 1 d .
H43 H 0.1024(6) 1.2257(5) -0.1102(3) 0.108 Uiso 1 calc R
C44 C -0.0775(7) 1.2904(5) -0.0811(4) 0.092(2) Uani 1 d .
H44 H -0.0952(7) 1.2613(5) -0.1269(4) 0.110 Uiso 1 calc R
C45 C -0.1653(6) 1.3517(6) -0.0254(4) 0.096(2) Uani 1 d .
H45 H -0.2480(6) 1.3675(6) -0.0312(4) 0.115 Uiso 1 calc R
C46 C 0.1499(4) 1.3738(4) 0.2166(3) 0.0662(13) Uani 1 d .
H46A H 0.1754(4) 1.3202(4) 0.2609(3) 0.079 Uiso 1 calc R
H46B H 0.0885(4) 1.4440(4) 0.2384(3) 0.079 Uiso 1 calc R
C47 C 0.2562(4) 1.4017(4) 0.1752(3) 0.0624(12) Uani 1 d .
C48 C 0.2820(4) 1.4761(4) 0.2114(3) 0.0581(12) Uani 1 d .
H48 H 0.2323(4) 1.5142(4) 0.2590(3) 0.070 Uiso 1 calc R
C49 C 0.3776(6) 1.4971(5) 0.1806(4) 0.100(2) Uani 1 d .
H49 H 0.3972(6) 1.5508(5) 0.2083(4) 0.119 Uiso 1 calc R
C50 C 0.4534(6) 1.4487(6) 0.1117(4) 0.103(2) Uani 1 d .
H50 H 0.5219(6) 1.4690(6) 0.0916(4) 0.124 Uiso 1 calc R
C51 C 0.4263(6) 1.3709(6) 0.0734(4) 0.101(2) Uani 1 d .
H51 H 0.4765(6) 1.3339(6) 0.0256(4) 0.121 Uiso 1 calc R

loop_
_atom_type_symbol
_atom_type_description
_atom_type_scat_dispersion_real
_atom_type_scat_dispersion_imag
_atom_type_scat_source
C C 0.0033 0.0016 'International Tables Vol C Tables 4.2.6.8 and 6.1.1.4'
H H 0.0000 0.0000 'International Tables Vol C Tables 4.2.6.8 and 6.1.1.4'
N N 0.0061 0.0033 'International Tables Vol C Tables 4.2.6.8 and 6.1.1.4'

loop_
_geom_angle_atom_site_label_1
_geom_angle_atom_site_label_2
_geom_angle_atom_site_label_3
_geom_angle
C34 N7 C38 116.5(5)
C6 C1 C2 118.9(3)
C6 C1 C7 121.6(4)
C2 C1 C7 119.5(3)
C13 N1 C20 113.8(3)
C13 N1 C14 110.3(3)
C20 N1 C14 111.6(4)
C27 N2 C26 112.4(3)
C27 N2 C33 111.8(3)
C26 N2 C33 111.0(3)
C3 C2 C1 120.4(3)
C3 C2 C13 121.0(4)
C1 C2 C13 118.6(3)
C2 C3 C4 120.3(4)
C2 C3 C9 121.1(3)
C4 C3 C9 118.6(3)
C46 N3 C40 110.4(3)
C46 N3 C39 113.5(3)
C40 N3 C39 110.8(4)
C3 C4 C5 119.9(3)
C3 C4 C26 119.5(4)
C5 C4 C26 120.6(3)
C15 N4 C19 115.9(7)
C6 C5 C4 119.6(3)
C6 C5 C11 118.7(4)
C4 C5 C11 121.7(3)
C21 C22 C23 117.8(11)
C5 C6 C1 120.7(4)
C5 C6 C39 118.8(3)
C1 C6 C39 120.4(3)
C28 N6 C32 115.1(6)
C8 C7 C1 113.2(4)
C41 N8 C45 116.3(5)
C3 C9 C10 114.0(4)
C47 N9 C51 116.5(5)
C12 C11 C5 112.2(4)
N1 C13 C2 112.9(3)
N1 C14 C15 112.7(4)
N4 C15 C16 122.7(5)
N4 C15 C14 115.6(5)
C16 C15 C14 121.6(5)
C15 C16 C17 118.4(7)
C18 C17 C16 119.4(9)
C17 C18 C19 120.3(10)
C18 C19 N4 123.1(9)
N1 C20 C21 114.8(5)
N5 C21 C22 125.6(7)
N5 C21 C20 114.5(6)
C22 C21 C20 119.9(7)
C21 N5 C25 113.6(8)
C24 C25 N5 120.6(11)
C25 C24 C23 127.9(15)
C24 C23 C22 114.1(15)
N2 C26 C4 112.3(3)
N2 C27 C28 112.7(4)
N6 C28 C29 121.7(6)
N6 C28 C27 117.1(5)
C29 C28 C27 121.0(5)
C28 C29 C30 121.8(6)
C31 C30 C29 117.0(7)
C32 C31 C30 119.8(8)
C31 C32 N6 124.5(7)
N2 C33 C34 112.0(3)
N7 C34 C35 121.6(5)
N7 C34 C33 117.6(5)
C35 C34 C33 120.8(5)
C36 C35 C34 119.6(5)
C37 C36 C35 119.4(6)
C38 C37 C36 118.0(6)
C37 C38 N7 124.9(6)
N3 C39 C6 109.8(3)
N3 C40 C41 112.9(4)
C42 C41 N8 121.9(5)
C42 C41 C40 119.9(4)
N8 C41 C40 118.2(5)
C41 C42 C43 119.0(5)
C42 C43 C44 124.4(5)
C45 C44 C43 117.5(6)
C44 C45 N8 120.8(6)
N3 C46 C47 114.2(4)
C48 C47 N9 124.1(5)
C48 C47 C46 115.5(4)
N9 C47 C46 120.3(5)
C49 C48 C47 117.5(5)
C48 C49 C50 125.7(6)
C51 C50 C49 116.9(6)
C50 C51 N9 119.2(6)

loop_
_geom_bond_atom_site_label_1
_geom_bond_atom_site_label_2
_geom_bond_distance
N7 C34 1.331(6)
N7 C38 1.355(8)
C1 C6 1.411(5)
C1 C2 1.417(5)
C1 C7 1.528(5)
N1 C13 1.466(5)
N1 C20 1.473(6)
N1 C14 1.469(5)
N2 C27 1.455(6)
N2 C26 1.471(5)
N2 C33 1.487(5)
C2 C3 1.403(5)
C2 C13 1.522(5)
C3 C4 1.406(5)
C3 C9 1.524(6)
N3 C46 1.456(5)
N3 C40 1.473(5)
N3 C39 1.479(5)
C4 C5 1.412(5)
C4 C26 1.524(5)
N4 C15 1.338(7)
N4 C19 1.367(10)
C5 C6 1.410(5)
C5 C11 1.521(5)
C22 C21 1.369(10)
C22 C23 1.442(14)
C6 C39 1.530(5)
N6 C28 1.312(6)
N6 C32 1.391(9)
C7 C8 1.520(6)
N8 C41 1.405(7)
N8 C45 1.418(8)
C9 C10 1.527(6)
N9 C47 1.394(6)
N9 C51 1.419(7)
C11 C12 1.516(6)
C14 C15 1.505(6)
C15 C16 1.371(7)
C16 C17 1.386(10)
C17 C18 1.319(13)
C18 C19 1.344(12)
C20 C21 1.481(7)
C21 N5 1.348(8)
N5 C25 1.402(11)
C25 C24 1.32(2)
C24 C23 1.30(2)
C27 C28 1.504(7)
C28 C29 1.340(7)
C29 C30 1.383(9)
C30 C31 1.328(9)
C31 C32 1.311(10)
C33 C34 1.497(7)
C34 C35 1.386(7)
C35 C36 1.378(7)
C36 C37 1.351(7)
C37 C38 1.355(8)
C40 C41 1.502(6)
C41 C42 1.307(6)
C42 C43 1.321(7)
C43 C44 1.366(8)
C44 C45 1.332(7)
C46 C47 1.510(6)
C47 C48 1.299(6)
C48 C49 1.302(7)
C49 C50 1.382(8)
C50 C51 1.365(8)
